data_7046097
loop_
_publ_author_name
'Raya-Bar\'on, \'Alvaro'
'Galdeano-Ruano, Carmen P'
'O\~na-Burgos, Pascual'
'Rodr\'iguez-Di\'eguez, Antonio'
'Langer, Robert'
'L\'opez-Ruiz, Rosal\'ia'
'Romero-Gonz\'alez, Roberto'
'Kuzu, Istemi'
'Fern\'andez, Ignacio'

_publ_section_title
;
 A new anthraquinoid ligand for the iron-catalyzed hydrosilylation of
 carbonyl compounds at room temperature: new insights and kinetics.
;
_journal_issue 21
_journal_name_full 'Dalton transactions (Cambridge, England : 2003)'
_journal_page_first 7272
_journal_page_last 7281
_journal_paper_doi 10.1039/c8dt01123k
_journal_volume 47
_journal_year 2018
_chemical_formula_moiety 'C44 H34 Fe N4 O4.50'
_chemical_formula_sum 'C44 H34 Fe N4 O4.5'
_chemical_formula_weight 746.60
_space_group_crystal_system monoclinic
_space_group_IT_number 14
_space_group_name_Hall '-P 2ybc'
_space_group_name_H-M_alt 'P 1 21/c 1'
_symmetry_space_group_name_Hall '-P 2ybc'
_symmetry_space_group_name_H-M 'P 1 21/c 1'
_atom_sites_solution_hydrogens mixed
_atom_sites_solution_primary direct
_atom_sites_solution_secondary difmap
_audit_creation_method SHELXL-2014/7
_audit_update_record
;
2017-10-02 deposited with the CCDC.
2018-04-24 downloaded from the CCDC.
;
_cell_angle_alpha 90
_cell_angle_beta 115.42(1)
_cell_angle_gamma 90
_cell_formula_units_Z 4
_cell_length_a 15.547(2)
_cell_length_b 14.268(1)
_cell_length_c 17.633(2)
_cell_measurement_reflns_used 12000
_cell_measurement_temperature 100(2)
_cell_measurement_theta_max 25.2
_cell_measurement_theta_min 1.5
_cell_volume 3532.7(7)
_computing_cell_refinement 'IPDS II (Stoe)'
_computing_data_collection 'IPDS II (Stoe)'
_computing_data_reduction 'IPDS II (Stoe)'
_computing_publication_material 'WinGX (Farrugia, 2012)'
_computing_structure_refinement 'SHELXL-2014/7 (Sheldrick, 2014)'
_computing_structure_solution
;
 SIR-92 (Altomare, Cascarano, Giacovazzo, Guagliardi, Burla, Polidori,
        Camalli, 1992)
;
_diffrn_ambient_temperature 100(2)
_diffrn_measured_fraction_theta_full 1.000
_diffrn_measured_fraction_theta_max 0.984
_diffrn_measurement_device_type 'IPDS II (Stoe)'
_diffrn_measurement_method 'IPDS II (Stoe)'
_diffrn_radiation_type MoK\a
_diffrn_radiation_wavelength 0.71073
_diffrn_reflns_av_R_equivalents 0.1553
_diffrn_reflns_av_unetI/netI 0.1631
_diffrn_reflns_Laue_measured_fraction_full 1.000
_diffrn_reflns_Laue_measured_fraction_max 0.984
_diffrn_reflns_limit_h_max 19
_diffrn_reflns_limit_h_min -18
_diffrn_reflns_limit_k_max 16
_diffrn_reflns_limit_k_min -17
_diffrn_reflns_limit_l_max 21
_diffrn_reflns_limit_l_min -21
_diffrn_reflns_number 27765
_diffrn_reflns_point_group_measured_fraction_full 1.000
_diffrn_reflns_point_group_measured_fraction_max 0.984
_diffrn_reflns_theta_full 25.242
_diffrn_reflns_theta_max 26.108
_diffrn_reflns_theta_min 1.450
_diffrn_source 'fine-focus sealed tube'
_exptl_absorpt_coefficient_mu 0.480
_exptl_absorpt_correction_T_max 0.98
_exptl_absorpt_correction_T_min 0.91
_exptl_absorpt_correction_type numerical
_exptl_absorpt_process_details 'X-red32/X-area (Stoe)'
_exptl_crystal_colour 'dark brown'
_exptl_crystal_density_diffrn 1.404
_exptl_crystal_description plates
_exptl_crystal_F_000 1552
_exptl_crystal_size_max 0.29
_exptl_crystal_size_mid 0.15
_exptl_crystal_size_min 0.05
_refine_diff_density_max 0.917
_refine_diff_density_min -0.656
_refine_diff_density_rms 0.076
_refine_ls_extinction_method none
_refine_ls_goodness_of_fit_ref 0.897
_refine_ls_hydrogen_treatment riding
_refine_ls_matrix_type full
_refine_ls_number_parameters 483
_refine_ls_number_reflns 6908
_refine_ls_number_restraints 5
_refine_ls_restrained_S_all 0.897
_refine_ls_R_factor_all 0.1678
_refine_ls_R_factor_gt 0.0717
_refine_ls_shift/su_max 0.001
_refine_ls_shift/su_mean 0.000
_refine_ls_structure_factor_coef Fsqd
_refine_ls_weighting_details 'w=1/[\s^2^(Fo^2^)+(0.0694P)^2^] where P=(Fo^2^+2Fc^2^)/3'
_refine_ls_weighting_scheme calc
_refine_ls_wR_factor_gt 0.1443
_refine_ls_wR_factor_ref 0.1791
_reflns_Friedel_coverage 0.000
_reflns_number_gt 3158
_reflns_number_total 6908
_reflns_threshold_expression 'I > 2\s(I)'
_cod_data_source_file c8dt01123k2.cif
_cod_data_source_block shelx
_cod_depositor_comments
;
The following automatic conversions were performed:

'_atom_sites_solution_primary' value 'direct methods' was changed to
'direct'.

Automatic conversion script
Id: cif_fix_values 4973 2017-02-22 13:04:09Z antanas 

 Adding full bibliography for 7046096--7046097.cif.
;
_cod_original_formula_sum 'C44 H34 Fe N4 O4.50'
_cod_database_code 7046097
_shelx_shelxl_version_number 2014/7
_shelx_space_group_comment
;
The symmetry employed for this shelxl refinement is uniquely defined
by the following loop, which should always be used as a source of
symmetry information in preference to the above space-group names.
They are only intended as comments.
;

loop_
_space_group_symop_operation_xyz
'x, y, z'
'-x, y+1/2, -z+1/2'
'-x, -y, -z'
'x, -y-1/2, z-1/2'

loop_
_atom_site_label
_atom_site_type_symbol
_atom_site_fract_x
_atom_site_fract_y
_atom_site_fract_z
_atom_site_U_iso_or_equiv
_atom_site_adp_type
_atom_site_occupancy
_atom_site_site_symmetry_order
_atom_site_calc_flag
_atom_site_refinement_flags_posn
_atom_site_refinement_flags_adp
_atom_site_refinement_flags_occupancy
Fe1 Fe 0.36290(6) 0.17929(5) 0.17112(5) 0.0376(2) Uani 1 1 d . . .
O1 O 0.3117(3) 0.2699(2) 0.0714(2) 0.0397(9) Uani 1 1 d . . .
O2 O 0.0206(3) 0.2243(3) -0.2332(2) 0.0534(11) Uani 1 1 d . . .
N1 N 0.3586(3) 0.0853(3) 0.0780(3) 0.0407(11) Uani 1 1 d . . .
N2 N 0.4143(3) 0.0605(3) 0.2602(3) 0.0427(12) Uani 1 1 d . . .
C1 C 0.2509(4) 0.2532(4) -0.0028(3) 0.0395(14) Uani 1 1 d . . .
C2 C 0.2046(4) 0.3377(4) -0.0553(3) 0.0398(13) Uani 1 1 d . . .
C3 C 0.2380(4) 0.4270(4) -0.0249(4) 0.0473(15) Uani 1 1 d . . .
H31 H 0.2882 0.4342 0.0297 0.057(3) Uiso 1 1 calc R U .
C4 C 0.1982(5) 0.5059(4) -0.0740(4) 0.0531(16) Uani 1 1 d . . .
H41 H 0.2233 0.5663 -0.0540 0.057(3) Uiso 1 1 calc R U .
C5 C 0.1216(4) 0.4960(5) -0.1524(4) 0.0542(17) Uani 1 1 d . . .
H51 H 0.0933 0.5499 -0.1853 0.057(3) Uiso 1 1 calc R U .
C6 C 0.0869(5) 0.4082(5) -0.1824(4) 0.0518(16) Uani 1 1 d . . .
H61 H 0.0347 0.4017 -0.2360 0.057(3) Uiso 1 1 calc R U .
C7 C 0.1284(4) 0.3281(4) -0.1340(3) 0.0420(13) Uani 1 1 d . . .
C8 C 0.0923(4) 0.2346(4) -0.1675(3) 0.0431(14) Uani 1 1 d . . .
C9 C 0.1494(4) 0.1524(4) -0.1205(3) 0.0421(14) Uani 1 1 d . . .
C10 C 0.1284(4) 0.0672(4) -0.1614(4) 0.0483(15) Uani 1 1 d . . .
H101 H 0.0757 0.0616 -0.2147 0.057(3) Uiso 1 1 calc R U .
C11 C 0.1853(5) -0.0109(4) -0.1238(4) 0.0498(16) Uani 1 1 d . . .
H111 H 0.1712 -0.0695 -0.1521 0.057(3) Uiso 1 1 calc R U .
C12 C 0.2604(4) -0.0036(4) -0.0475(3) 0.0471(15) Uani 1 1 d . . .
H121 H 0.2988 -0.0576 -0.0250 0.057(3) Uiso 1 1 calc R U .
C13 C 0.2851(4) 0.0809(4) 0.0013(3) 0.0414(14) Uani 1 1 d . . .
C14 C 0.2269(4) 0.1627(4) -0.0391(3) 0.0382(13) Uani 1 1 d . . .
C15 C 0.4202(4) 0.0025(4) 0.1025(3) 0.0461(15) Uani 1 1 d . . .
H151 H 0.4411 -0.0115 0.0580 0.057(3) Uiso 1 1 calc R U .
H15B H 0.3828 -0.0518 0.1067 0.057(3) Uiso 1 1 calc R U .
C16 C 0.5087(4) 0.0141(4) 0.1866(3) 0.0438(14) Uani 1 1 d . . .
H161 H 0.5563 -0.0341 0.1909 0.057(3) Uiso 1 1 calc R U .
H162 H 0.5374 0.0764 0.1880 0.057(3) Uiso 1 1 calc R U .
C17 C 0.4849(4) 0.0054(4) 0.2607(3) 0.0416(14) Uani 1 1 d . . .
C18 C 0.5303(4) -0.0578(4) 0.3238(4) 0.0453(15) Uani 1 1 d . . .
H181 H 0.5810 -0.0946 0.3234 0.057(3) Uiso 1 1 calc R U .
C19 C 0.5024(4) -0.0681(4) 0.3885(4) 0.0499(16) Uani 1 1 d . . .
H191 H 0.5334 -0.1119 0.4324 0.057(3) Uiso 1 1 calc R U .
C20 C 0.4290(4) -0.0136(4) 0.3876(3) 0.0473(15) Uani 1 1 d . . .
H201 H 0.4076 -0.0197 0.4303 0.057(3) Uiso 1 1 calc R U .
C21 C 0.3868(4) 0.0505(4) 0.3229(3) 0.0443(14) Uani 1 1 d . . .
H211 H 0.3367 0.0888 0.3226 0.057(3) Uiso 1 1 calc R U .
O3 O 0.4990(3) 0.2286(2) 0.2108(2) 0.0387(9) Uani 1 1 d . . .
O4 O 0.7810(3) 0.2449(3) 0.5223(2) 0.0543(11) Uani 1 1 d . . .
N3 N 0.3657(3) 0.2659(3) 0.2684(3) 0.0390(11) Uani 1 1 d . . .
N4 N 0.2145(3) 0.1415(3) 0.1486(3) 0.0422(12) Uani 1 1 d . . .
C22 C 0.5591(4) 0.2460(4) 0.2845(3) 0.0390(13) Uani 1 1 d . . .
C23 C 0.6595(4) 0.2606(4) 0.2964(3) 0.0439(15) Uani 1 1 d . . .
C24 C 0.6798(5) 0.2699(4) 0.2272(4) 0.0507(16) Uani 1 1 d . . .
H241 H 0.6294 0.2658 0.1723 0.057(3) Uiso 1 1 calc R U .
C25 C 0.7716(5) 0.2849(5) 0.2366(4) 0.0620(19) Uani 1 1 d . . .
H251 H 0.7840 0.2909 0.1885 0.057(3) Uiso 1 1 calc R U .
C26 C 0.8453(5) 0.2910(5) 0.3160(4) 0.068(2) Uani 1 1 d . . .
H261 H 0.9084 0.3020 0.3227 0.057(3) Uiso 1 1 calc R U .
C27 C 0.8269(5) 0.2810(5) 0.3863(4) 0.0566(18) Uani 1 1 d . . .
H271 H 0.8779 0.2848 0.4409 0.057(3) Uiso 1 1 calc R U .
C28 C 0.7356(4) 0.2656(4) 0.3773(3) 0.0445(15) Uani 1 1 d . . .
C29 C 0.7153(4) 0.2546(4) 0.4515(3) 0.0449(15) Uani 1 1 d . . .
C30 C 0.6150(4) 0.2606(4) 0.4376(3) 0.0406(14) Uani 1 1 d . . .
C31 C 0.5975(5) 0.2754(4) 0.5069(3) 0.0451(15) Uani 1 1 d . . .
H311 H 0.6487 0.2749 0.5615 0.057(3) Uiso 1 1 calc R U .
C32 C 0.5051(5) 0.2910(4) 0.4970(3) 0.0450(15) Uani 1 1 d . . .
H321 H 0.4941 0.3024 0.5451 0.057(3) Uiso 1 1 calc R U .
C33 C 0.4301(4) 0.2903(4) 0.4200(3) 0.0411(14) Uani 1 1 d . . .
H331 H 0.3683 0.3039 0.4156 0.057(3) Uiso 1 1 calc R U .
C34 C 0.4413(4) 0.2695(4) 0.3443(3) 0.0374(13) Uani 1 1 d . . .
C35 C 0.5379(4) 0.2558(4) 0.3547(3) 0.0349(12) Uani 1 1 d . . .
C36 C 0.2751(4) 0.2993(4) 0.2667(3) 0.0429(14) Uani 1 1 d . . .
H361 H 0.2849 0.3626 0.2920 0.057(3) Uiso 1 1 calc R U .
H362 H 0.2563 0.2571 0.3015 0.057(3) Uiso 1 1 calc R U .
C37 C 0.1945(4) 0.3034(4) 0.1781(3) 0.0456(15) Uani 1 1 d . . .
H371 H 0.1439 0.3453 0.1784 0.057(3) Uiso 1 1 calc R U .
H372 H 0.2192 0.3310 0.1399 0.057(3) Uiso 1 1 calc R U .
C38 C 0.1517(4) 0.2087(4) 0.1447(3) 0.0418(14) Uani 1 1 d . . .
C39 C 0.0559(4) 0.1918(5) 0.1163(3) 0.0490(15) Uani 1 1 d . . .
H391 H 0.0133 0.2409 0.1132 0.057(3) Uiso 1 1 calc R U .
C40 C 0.0227(5) 0.1016(5) 0.0923(3) 0.0524(17) Uani 1 1 d . . .
H401 H -0.0435 0.0887 0.0715 0.057(3) Uiso 1 1 calc R U .
C41 C 0.0849(5) 0.0308(4) 0.0983(3) 0.0482(15) Uani 1 1 d . . .
H411 H 0.0632 -0.0318 0.0840 0.057(3) Uiso 1 1 calc R U .
C42 C 0.1813(4) 0.0534(4) 0.1262(3) 0.0440(14) Uani 1 1 d . . .
H421 H 0.2249 0.0052 0.1295 0.057(3) Uiso 1 1 calc R U .
O5 O -0.0470(7) 0.5092(6) -0.0417(6) 0.073(3) Uani 0.5 1 d D . P
C43 C -0.0246(15) 0.4309(9) 0.0161(7) 0.107(3) Uiso 0.5 1 d D U P
H431 H 0.0076 0.3832 -0.0003 0.057(3) Uiso 0.5 1 d R U P
H432 H -0.0821 0.4049 0.0151 0.057(3) Uiso 0.5 1 d R U P
C44 C 0.0412(12) 0.4684(11) 0.1040(9) 0.107(3) Uiso 0.5 1 d D U P
H441 H 0.0863 0.4214 0.1363 0.057(3) Uiso 0.5 1 d R U P
H442 H 0.0038 0.4860 0.1331 0.057(3) Uiso 0.5 1 d R U P
C45 C 0.0926(11) 0.5551(12) 0.0914(10) 0.107(3) Uiso 0.5 1 d D U P
H451 H 0.1480 0.5380 0.0837 0.057(3) Uiso 0.5 1 d R U P
H452 H 0.1095 0.5998 0.1362 0.057(3) Uiso 0.5 1 d R U P
C46 C 0.0080(12) 0.5864(9) 0.0099(9) 0.107(3) Uiso 0.5 1 d D U P
H461 H -0.0321 0.6282 0.0231 0.057(3) Uiso 0.5 1 d R U P
H462 H 0.0338 0.6204 -0.0226 0.057(3) Uiso 0.5 1 d R U P

loop_
_atom_site_aniso_label
_atom_site_aniso_U_11
_atom_site_aniso_U_22
_atom_site_aniso_U_33
_atom_site_aniso_U_23
_atom_site_aniso_U_13
_atom_site_aniso_U_12
Fe1 0.0472(5) 0.0337(4) 0.0323(4) -0.0009(4) 0.0173(3) -0.0004(4)
O1 0.049(2) 0.035(2) 0.031(2) -0.0010(16) 0.0134(17) -0.0020(17)
O2 0.049(3) 0.067(3) 0.040(2) 0.0005(19) 0.015(2) -0.005(2)
N1 0.055(3) 0.032(3) 0.037(3) -0.0013(19) 0.022(2) 0.000(2)
N2 0.055(3) 0.038(3) 0.034(3) 0.000(2) 0.017(2) -0.002(2)
C1 0.045(3) 0.045(3) 0.033(3) 0.003(2) 0.021(3) 0.000(3)
C2 0.043(3) 0.043(4) 0.036(3) 0.000(2) 0.021(3) 0.005(3)
C3 0.057(4) 0.045(4) 0.039(3) 0.000(3) 0.019(3) 0.003(3)
C4 0.062(4) 0.045(4) 0.045(4) 0.007(3) 0.016(3) 0.006(3)
C5 0.058(4) 0.051(4) 0.050(4) 0.013(3) 0.019(3) 0.012(3)
C6 0.057(4) 0.056(4) 0.040(3) 0.002(3) 0.019(3) 0.002(3)
C7 0.045(3) 0.050(4) 0.034(3) 0.002(3) 0.019(3) 0.001(3)
C8 0.041(3) 0.061(4) 0.033(3) -0.001(3) 0.022(3) -0.006(3)
C9 0.042(3) 0.051(4) 0.036(3) 0.000(3) 0.019(3) -0.009(3)
C10 0.049(4) 0.058(4) 0.038(3) -0.006(3) 0.019(3) -0.015(3)
C11 0.064(4) 0.045(4) 0.041(3) -0.007(3) 0.023(3) -0.010(3)
C12 0.064(4) 0.042(3) 0.037(3) 0.001(3) 0.022(3) 0.001(3)
C13 0.051(4) 0.042(3) 0.036(3) 0.000(2) 0.024(3) -0.012(3)
C14 0.045(3) 0.038(3) 0.035(3) 0.001(2) 0.020(2) -0.006(2)
C15 0.061(4) 0.035(3) 0.040(3) -0.006(2) 0.021(3) 0.004(3)
C16 0.048(4) 0.041(3) 0.040(3) -0.004(3) 0.017(3) 0.004(3)
C17 0.054(4) 0.029(3) 0.037(3) -0.005(2) 0.015(3) -0.006(3)
C18 0.050(4) 0.036(3) 0.045(3) 0.001(3) 0.016(3) 0.004(3)
C19 0.055(4) 0.040(4) 0.041(3) 0.009(3) 0.008(3) 0.005(3)
C20 0.057(4) 0.045(4) 0.036(3) 0.007(3) 0.016(3) -0.004(3)
C21 0.052(4) 0.043(3) 0.034(3) -0.001(3) 0.014(3) -0.003(3)
O3 0.048(2) 0.039(2) 0.030(2) -0.0040(16) 0.0183(17) -0.0019(17)
O4 0.056(3) 0.066(3) 0.035(2) 0.0015(19) 0.014(2) 0.006(2)
N3 0.048(3) 0.041(3) 0.032(3) -0.0026(19) 0.021(2) 0.000(2)
N4 0.049(3) 0.041(3) 0.035(3) -0.003(2) 0.017(2) -0.003(2)
C22 0.050(4) 0.035(3) 0.035(3) -0.001(2) 0.020(3) 0.003(3)
C23 0.059(4) 0.039(3) 0.034(3) -0.001(2) 0.019(3) 0.006(3)
C24 0.053(4) 0.064(4) 0.034(3) -0.009(3) 0.018(3) -0.003(3)
C25 0.057(4) 0.091(5) 0.043(4) -0.015(3) 0.026(3) -0.009(4)
C26 0.054(4) 0.105(6) 0.054(4) -0.020(4) 0.030(3) -0.011(4)
C27 0.046(4) 0.075(5) 0.042(4) -0.010(3) 0.013(3) 0.006(3)
C28 0.055(4) 0.047(4) 0.035(3) -0.006(3) 0.022(3) 0.000(3)
C29 0.057(4) 0.038(3) 0.035(3) -0.005(2) 0.017(3) 0.004(3)
C30 0.063(4) 0.031(3) 0.032(3) 0.004(2) 0.024(3) 0.007(3)
C31 0.062(4) 0.038(3) 0.033(3) 0.004(2) 0.018(3) 0.001(3)
C32 0.067(4) 0.039(3) 0.034(3) 0.002(2) 0.026(3) -0.001(3)
C33 0.052(4) 0.035(3) 0.040(3) 0.002(2) 0.023(3) 0.001(3)
C34 0.059(4) 0.029(3) 0.027(3) 0.002(2) 0.022(3) -0.002(3)
C35 0.045(3) 0.034(3) 0.027(3) -0.003(2) 0.016(2) -0.001(2)
C36 0.051(4) 0.044(4) 0.036(3) -0.005(2) 0.022(3) 0.001(3)
C37 0.055(4) 0.040(4) 0.045(3) 0.002(3) 0.025(3) 0.003(3)
C38 0.049(4) 0.041(3) 0.038(3) 0.003(2) 0.021(3) 0.005(3)
C39 0.053(4) 0.058(4) 0.039(3) -0.001(3) 0.022(3) 0.001(3)
C40 0.046(4) 0.072(5) 0.032(3) 0.000(3) 0.011(3) -0.005(3)
C41 0.055(4) 0.051(4) 0.036(3) -0.005(3) 0.017(3) -0.009(3)
C42 0.051(4) 0.040(3) 0.039(3) 0.008(2) 0.018(3) 0.003(3)
O5 0.070(7) 0.079(7) 0.066(6) 0.026(5) 0.026(5) 0.018(6)

loop_
_atom_type_symbol
_atom_type_description
_atom_type_scat_dispersion_real
_atom_type_scat_dispersion_imag
_atom_type_scat_source
C C 0.0033 0.0016 'International Tables Vol C Tables 4.2.6.8 and 6.1.1.4'
H H 0.0000 0.0000 'International Tables Vol C Tables 4.2.6.8 and 6.1.1.4'
N N 0.0061 0.0033 'International Tables Vol C Tables 4.2.6.8 and 6.1.1.4'
O O 0.0106 0.0060 'International Tables Vol C Tables 4.2.6.8 and 6.1.1.4'
Fe Fe 0.3463 0.8444 'International Tables Vol C Tables 4.2.6.8 and 6.1.1.4'

loop_
_geom_angle_atom_site_label_1
_geom_angle_atom_site_label_2
_geom_angle_atom_site_label_3
_geom_angle
_geom_angle_site_symmetry_1
_geom_angle_site_symmetry_3
O3 Fe1 O1 92.30(15) . .
O3 Fe1 N3 82.08(16) . .
O1 Fe1 N3 101.18(16) . .
O3 Fe1 N1 99.68(17) . .
O1 Fe1 N1 82.04(15) . .
N3 Fe1 N1 176.31(18) . .
O3 Fe1 N2 90.88(16) . .
O1 Fe1 N2 168.90(16) . .
N3 Fe1 N2 89.79(17) . .
N1 Fe1 N2 86.94(17) . .
O3 Fe1 N4 168.92(15) . .
O1 Fe1 N4 90.50(16) . .
N3 Fe1 N4 86.86(18) . .
N1 Fe1 N4 91.33(18) . .
N2 Fe1 N4 88.40(18) . .
C1 O1 Fe1 127.7(3) . .
C13 N1 C15 115.1(4) . .
C13 N1 Fe1 123.0(4) . .
C15 N1 Fe1 119.2(3) . .
C17 N2 C21 118.4(5) . .
C17 N2 Fe1 119.8(4) . .
C21 N2 Fe1 121.1(4) . .
O1 C1 C14 124.9(5) . .
O1 C1 C2 115.8(5) . .
C14 C1 C2 119.2(5) . .
C7 C2 C3 119.3(5) . .
C7 C2 C1 120.9(5) . .
C3 C2 C1 119.7(5) . .
C4 C3 C2 120.5(5) . .
C4 C3 H31 119.7 . .
C2 C3 H31 119.7 . .
C5 C4 C3 119.9(6) . .
C5 C4 H41 120.0 . .
C3 C4 H41 120.0 . .
C6 C5 C4 120.0(6) . .
C6 C5 H51 120.0 . .
C4 C5 H51 120.0 . .
C5 C6 C7 120.3(5) . .
C5 C6 H61 119.8 . .
C7 C6 H61 119.8 . .
C2 C7 C6 119.8(5) . .
C2 C7 C8 120.3(5) . .
C6 C7 C8 119.8(5) . .
O2 C8 C7 121.7(5) . .
O2 C8 C9 121.1(6) . .
C7 C8 C9 117.2(5) . .
C10 C9 C14 121.6(5) . .
C10 C9 C8 116.8(5) . .
C14 C9 C8 121.4(5) . .
C9 C10 C11 119.6(5) . .
C9 C10 H101 120.2 . .
C11 C10 H101 120.2 . .
C12 C11 C10 120.6(6) . .
C12 C11 H111 119.7 . .
C10 C11 H111 119.7 . .
C11 C12 C13 123.7(6) . .
C11 C12 H121 118.2 . .
C13 C12 H121 118.2 . .
N1 C13 C12 122.3(5) . .
N1 C13 C14 122.2(5) . .
C12 C13 C14 115.4(5) . .
C1 C14 C9 119.5(5) . .
C1 C14 C13 121.3(5) . .
C9 C14 C13 119.0(5) . .
N1 C15 C16 113.5(4) . .
N1 C15 H151 108.9 . .
C16 C15 H151 108.9 . .
N1 C15 H15B 108.9 . .
C16 C15 H15B 108.9 . .
H151 C15 H15B 107.7 . .
C17 C16 C15 112.0(5) . .
C17 C16 H161 109.2 . .
C15 C16 H161 109.2 . .
C17 C16 H162 109.2 . .
C15 C16 H162 109.2 . .
H161 C16 H162 107.9 . .
N2 C17 C18 121.6(6) . .
N2 C17 C16 116.6(5) . .
C18 C17 C16 121.7(6) . .
C17 C18 C19 120.2(6) . .
C17 C18 H181 119.9 . .
C19 C18 H181 119.9 . .
C20 C19 C18 118.7(5) . .
C20 C19 H191 120.7 . .
C18 C19 H191 120.7 . .
C19 C20 C21 118.7(6) . .
C19 C20 H201 120.7 . .
C21 C20 H201 120.7 . .
N2 C21 C20 122.5(6) . .
N2 C21 H211 118.8 . .
C20 C21 H211 118.8 . .
C22 O3 Fe1 128.4(4) . .
C34 N3 C36 115.1(4) . .
C34 N3 Fe1 122.5(4) . .
C36 N3 Fe1 119.3(3) . .
C38 N4 C42 118.0(5) . .
C38 N4 Fe1 120.4(4) . .
C42 N4 Fe1 120.8(4) . .
O3 C22 C35 125.0(5) . .
O3 C22 C23 116.0(5) . .
C35 C22 C23 118.9(5) . .
C24 C23 C28 118.3(6) . .
C24 C23 C22 120.4(5) . .
C28 C23 C22 121.3(5) . .
C25 C24 C23 121.4(6) . .
C25 C24 H241 119.3 . .
C23 C24 H241 119.3 . .
C26 C25 C24 119.8(6) . .
C26 C25 H251 120.1 . .
C24 C25 H251 120.1 . .
C25 C26 C27 119.9(7) . .
C25 C26 H261 120.1 . .
C27 C26 H261 120.1 . .
C28 C27 C26 120.6(6) . .
C28 C27 H271 119.7 . .
C26 C27 H271 119.7 . .
C27 C28 C23 120.0(6) . .
C27 C28 C29 121.1(5) . .
C23 C28 C29 118.9(6) . .
O4 C29 C30 122.1(6) . .
O4 C29 C28 120.5(6) . .
C30 C29 C28 117.3(5) . .
C31 C30 C35 120.8(6) . .
C31 C30 C29 117.3(5) . .
C35 C30 C29 121.8(5) . .
C30 C31 C32 120.0(5) . .
C30 C31 H311 120.0 . .
C32 C31 H311 120.0 . .
C33 C32 C31 121.5(6) . .
C33 C32 H321 119.3 . .
C31 C32 H321 119.3 . .
C32 C33 C34 122.1(6) . .
C32 C33 H331 119.0 . .
C34 C33 H331 119.0 . .
N3 C34 C35 122.3(5) . .
N3 C34 C33 121.5(5) . .
C35 C34 C33 116.1(5) . .
C22 C35 C30 119.1(5) . .
C22 C35 C34 121.4(5) . .
C30 C35 C34 119.3(5) . .
N3 C36 C37 113.0(5) . .
N3 C36 H361 109.0 . .
C37 C36 H361 109.0 . .
N3 C36 H362 109.0 . .
C37 C36 H362 109.0 . .
H361 C36 H362 107.8 . .
C38 C37 C36 113.3(5) . .
C38 C37 H371 108.9 . .
C36 C37 H371 108.9 . .
C38 C37 H372 108.9 . .
C36 C37 H372 108.9 . .
H371 C37 H372 107.7 . .
N4 C38 C39 122.7(5) . .
N4 C38 C37 115.4(5) . .
C39 C38 C37 121.8(5) . .
C38 C39 C40 118.7(6) . .
C38 C39 H391 120.7 . .
C40 C39 H391 120.7 . .
C41 C40 C39 120.2(6) . .
C41 C40 H401 119.9 . .
C39 C40 H401 119.9 . .
C40 C41 C42 118.1(6) . .
C40 C41 H411 121.0 . .
C42 C41 H411 121.0 . .
N4 C42 C41 122.3(6) . .
N4 C42 H421 118.9 . .
C41 C42 H421 118.9 . .
C44 O5 C45 78.2(8) 3_565 3_565
C44 O5 C43 75.7(9) 3_565 3_565
C45 O5 C43 148.4(14) 3_565 3_565
C44 O5 C46 96.8(11) 3_565 .
C45 O5 C46 174.9(13) 3_565 .
C43 O5 C46 27.2(13) 3_565 .
C44 O5 C43 140.3(15) 3_565 .
C45 O5 C43 79.7(9) 3_565 .
C43 O5 C43 110.2(10) 3_565 .
C46 O5 C43 104.2(10) . .
C44 O5 C46 114.4(15) 3_565 3_565
C45 O5 C46 67.2(7) 3_565 3_565
C43 O5 C46 108.3(11) 3_565 3_565
C46 O5 C46 114.9(9) . 3_565
C43 O5 C46 25.9(12) . 3_565
C44 O5 O5 119.8(14) 3_565 3_565
C45 O5 O5 123.0(11) 3_565 3_565
C43 O5 O5 59.0(6) 3_565 3_565
C46 O5 O5 59.0(9) . 3_565
C43 O5 O5 51.2(9) . 3_565
C46 O5 O5 55.9(5) 3_565 3_565
C46 C43 O5 87(2) 3_565 3_565
C46 C43 O5 81.2(17) 3_565 .
O5 C43 O5 69.8(10) 3_565 .
C46 C43 C44 122(3) 3_565 .
O5 C43 C44 48.2(9) 3_565 .
O5 C43 C44 107.2(11) . .
C46 C43 C45 61.6(14) 3_565 3_565
O5 C43 C45 109.1(11) 3_565 3_565
O5 C43 C45 45.3(7) . 3_565
C44 C43 C45 152.4(9) . 3_565
C46 C43 H431 28.3 3_565 .
O5 C43 H431 95.1 3_565 .
O5 C43 H431 109.4 . .
C44 C43 H431 110.0 . .
C45 C43 H431 84.5 3_565 .
C46 C43 H432 118.6 3_565 .
O5 C43 H432 153.9 3_565 .
O5 C43 H432 110.1 . .
C44 C43 H432 111.4 . .
C45 C43 H432 84.2 3_565 .
H431 C43 H432 108.8 . .
O5 C44 C43 56.1(11) 3_565 .
O5 C44 C45 53.0(10) 3_565 .
C43 C44 C45 107.2(13) . .
O5 C44 C46 46.7(7) 3_565 3_565
C43 C44 C46 16.5(12) . 3_565
C45 C44 C46 99.8(11) . 3_565
O5 C44 H441 114.3 3_565 .
C43 C44 H441 110.8 . .
C45 C44 H441 110.7 . .
C46 C44 H441 101.1 3_565 .
O5 C44 H442 137.0 3_565 .
C43 C44 H442 109.7 . .
C45 C44 H442 109.7 . .
C46 C44 H442 126.1 3_565 .
H441 C44 H442 108.7 . .
O5 C45 C46 63.9(10) 3_565 .
O5 C45 C44 48.8(9) 3_565 .
C46 C45 C44 94.5(12) . .
O5 C45 C43 55.0(7) 3_565 3_565
C46 C45 C43 22.3(12) . 3_565
C44 C45 C43 98.0(10) . 3_565
O5 C45 H451 89.3 3_565 .
C46 C45 H451 113.6 . .
C44 C45 H451 111.6 . .
C43 C45 H451 92.1 3_565 .
O5 C45 H452 158.8 3_565 .
C46 C45 H452 113.5 . .
C44 C45 H452 113.0 . .
C43 C45 H452 130.1 3_565 .
H451 C45 H452 109.9 . .
C43 C46 O5 65.4(17) 3_565 .
C43 C46 O5 72.8(16) 3_565 3_565
O5 C46 O5 65.1(9) . 3_565
C43 C46 C45 96(2) 3_565 .
O5 C46 C45 113.7(12) . .
O5 C46 C45 48.8(8) 3_565 .
C43 C46 C44 41.1(17) 3_565 3_565
O5 C46 C44 36.5(6) . 3_565
O5 C46 C44 86.4(10) 3_565 3_565
C45 C46 C44 129.5(15) . 3_565
C43 C46 H461 152.2 3_565 .
O5 C46 H461 110.8 . .
O5 C46 H461 132.4 3_565 .
C45 C46 H461 109.7 . .
C44 C46 H461 118.9 3_565 .
C43 C46 H462 52.3 3_565 .
O5 C46 H462 107.1 . .
O5 C46 H462 118.5 3_565 .
C45 C46 H462 107.2 . .
C44 C46 H462 70.8 3_565 .
H461 C46 H462 108.1 . .

loop_
_geom_bond_atom_site_label_1
_geom_bond_atom_site_label_2
_geom_bond_distance
_geom_bond_site_symmetry_2
Fe1 O3 2.048(4) .
Fe1 O1 2.048(3) .
Fe1 N3 2.098(4) .
Fe1 N1 2.099(4) .
Fe1 N2 2.214(5) .
Fe1 N4 2.233(5) .
O1 C1 1.265(6) .
O2 C8 1.223(6) .
N1 C13 1.346(7) .
N1 C15 1.465(7) .
N2 C17 1.347(7) .
N2 C21 1.353(8) .
C1 C14 1.418(7) .
C1 C2 1.501(7) .
C2 C7 1.392(7) .
C2 C3 1.394(8) .
C3 C4 1.392(8) .
C3 H31 0.9500 .
C4 C5 1.390(8) .
C4 H41 0.9500 .
C5 C6 1.377(9) .
C5 H51 0.9500 .
C6 C7 1.406(8) .
C6 H61 0.9500 .
C7 C8 1.470(8) .
C8 C9 1.490(8) .
C9 C10 1.378(8) .
C9 C14 1.431(7) .
C10 C11 1.400(8) .
C10 H101 0.9500 .
C11 C12 1.355(8) .
C11 H111 0.9500 .
C12 C13 1.435(8) .
C12 H121 0.9500 .
C13 C14 1.461(8) .
C15 C16 1.538(8) .
C15 H151 0.9900 .
C15 H15B 0.9900 .
C16 C17 1.509(8) .
C16 H161 0.9900 .
C16 H162 0.9900 .
C17 C18 1.369(7) .
C18 C19 1.391(9) .
C18 H181 0.9500 .
C19 C20 1.375(9) .
C19 H191 0.9500 .
C20 C21 1.387(8) .
C20 H201 0.9500 .
C21 H211 0.9500 .
O3 C22 1.258(6) .
O4 C29 1.236(6) .
N3 C34 1.351(7) .
N3 C36 1.475(7) .
N4 C38 1.349(7) .
N4 C42 1.351(7) .
C22 C35 1.418(8) .
C22 C23 1.498(9) .
C23 C24 1.392(8) .
C23 C28 1.412(8) .
C24 C25 1.381(9) .
C24 H241 0.9500 .
C25 C26 1.379(9) .
C25 H251 0.9500 .
C26 C27 1.393(9) .
C26 H261 0.9500 .
C27 C28 1.377(9) .
C27 H271 0.9500 .
C28 C29 1.479(8) .
C29 C30 1.474(9) .
C30 C31 1.377(8) .
C30 C35 1.440(7) .
C31 C32 1.389(9) .
C31 H311 0.9500 .
C32 C33 1.358(8) .
C32 H321 0.9500 .
C33 C34 1.449(8) .
C33 H331 0.9500 .
C34 C35 1.445(8) .
C36 C37 1.527(7) .
C36 H361 0.9900 .
C36 H362 0.9900 .
C37 C38 1.509(8) .
C37 H371 0.9900 .
C37 H372 0.9900 .
C38 C39 1.374(8) .
C39 C40 1.383(9) .
C39 H391 0.9500 .
C40 C41 1.371(9) .
C40 H401 0.9500 .
C41 C42 1.400(8) .
C41 H411 0.9500 .
C42 H421 0.9500 .
O5 C44 1.184(18) 3_565
O5 C45 1.258(18) 3_565
O5 C43 1.32(2) 3_565
O5 C46 1.4501(10) .
O5 C43 1.4503(10) .
O5 C46 1.500(18) 3_565
O5 O5 1.587(17) 3_565
C43 C46 0.66(3) 3_565
C43 O5 1.32(2) 3_565
C43 C44 1.5397(11) .
C43 C45 1.741(17) 3_565
C43 H431 0.9601 .
C43 H432 0.9601 .
C44 O5 1.184(18) 3_565
C44 C45 1.5402(10) .
C44 C46 1.977(18) 3_565
C44 H441 0.9600 .
C44 H442 0.9600 .
C45 O5 1.257(18) 3_565
C45 C46 1.5401(11) .
C45 C43 1.741(17) 3_565
C45 H451 0.9600 .
C45 H452 0.9601 .
C46 C43 0.66(3) 3_565
C46 O5 1.500(18) 3_565
C46 C44 1.977(18) 3_565
C46 H461 0.9602 .
C46 H462 0.9600 .
